data_4333239
loop_
_publ_author_name
'Zheng, Ling-Ling'
'Zhang, Wei-Xiong'
'Qin, Lian-Jing'
'Leng, Ji-Dong'
'Lu, Jun-Xian'
'Tong, Ming-Liang'

_publ_section_title
;
 Isolation of a Pentadentate Ligand and Stepwise Synthesis, Structures,
 and Magnetic Properties of a New Family of Homo- and Heterotrinuclear
 Complexes
;
_journal_issue 23
_journal_name_full 'Inorganic Chemistry'
_journal_page_first 9548
_journal_page_last 9557
_journal_paper_doi 10.1021/ic070343z
_journal_volume 46
_journal_year 2007
_chemical_formula_sum 'C8 H9 N7'
_chemical_formula_weight 203.22
_chemical_name_systematic
; 
 ? 
;
_space_group_IT_number 2
_symmetry_cell_setting triclinic
_symmetry_space_group_name_Hall '-P 1'
_symmetry_space_group_name_H-M 'P -1'
_atom_sites_solution_hydrogens geom
_atom_sites_solution_primary direct
_atom_sites_solution_secondary difmap
_audit_creation_method SHELXL-97
_cell_angle_alpha 98.347(5)
_cell_angle_beta 102.806(4)
_cell_angle_gamma 100.994(4)
_cell_formula_units_Z 4
_cell_length_a 7.6816(18)
_cell_length_b 11.482(3)
_cell_length_c 11.716(3)
_cell_measurement_temperature 293(2)
_cell_volume 970.0(4)
_computing_structure_refinement 'SHELXL-97 (Sheldrick, 1997)'
_computing_structure_solution 'SHELXS-97 (Sheldrick, 1990)'
_diffrn_ambient_temperature 293(2)
_diffrn_measured_fraction_theta_full 0.905
_diffrn_measured_fraction_theta_max 0.905
_diffrn_radiation_monochromator graphite
_diffrn_radiation_source 'fine-focus sealed tube'
_diffrn_radiation_type MoK\a
_diffrn_radiation_wavelength 0.71073
_diffrn_reflns_av_R_equivalents 0.0169
_diffrn_reflns_av_sigmaI/netI 0.0468
_diffrn_reflns_limit_h_max 9
_diffrn_reflns_limit_h_min -9
_diffrn_reflns_limit_k_max 8
_diffrn_reflns_limit_k_min -13
_diffrn_reflns_limit_l_max 13
_diffrn_reflns_limit_l_min -8
_diffrn_reflns_number 3881
_diffrn_reflns_theta_full 25.00
_diffrn_reflns_theta_max 25.00
_diffrn_reflns_theta_min 1.82
_exptl_absorpt_coefficient_mu 0.097
_exptl_crystal_density_diffrn 1.392
_exptl_crystal_density_method 'not measured'
_exptl_crystal_F_000 424
_refine_diff_density_max 0.206
_refine_diff_density_min -0.206
_refine_diff_density_rms 0.053
_refine_ls_extinction_method none
_refine_ls_goodness_of_fit_ref 1.040
_refine_ls_hydrogen_treatment mixed
_refine_ls_matrix_type full
_refine_ls_number_parameters 295
_refine_ls_number_reflns 3087
_refine_ls_number_restraints 6
_refine_ls_restrained_S_all 1.039
_refine_ls_R_factor_all 0.0672
_refine_ls_R_factor_gt 0.0545
_refine_ls_shift/su_max 0.000
_refine_ls_shift/su_mean 0.000
_refine_ls_structure_factor_coef Fsqd
_refine_ls_weighting_details 'calc w=1/[\s^2^(Fo^2^)+(0.0950P)^2^+0.0260P] where P=(Fo^2^+2Fc^2^)/3'
_refine_ls_weighting_scheme calc
_refine_ls_wR_factor_gt 0.1487
_refine_ls_wR_factor_ref 0.1591
_reflns_number_gt 2443
_reflns_number_total 3087
_reflns_threshold_expression >2sigma(I)
_cod_data_source_file ic070343zsup1.cif
_cod_data_source_block Hdcadpz
_cod_original_sg_symbol_H-M P-1
_cod_database_code 4333239

loop_
_symmetry_equiv_pos_as_xyz
'x, y, z'
'-x, -y, -z'

loop_
_atom_site_label
_atom_site_type_symbol
_atom_site_fract_x
_atom_site_fract_y
_atom_site_fract_z
_atom_site_U_iso_or_equiv
_atom_site_adp_type
_atom_site_occupancy
_atom_site_symmetry_multiplicity
_atom_site_calc_flag
_atom_site_refinement_flags
N1 N 0.6296(3) 0.7467(2) 0.3039(2) 0.0629(6) Uani 1 1 d D
H1N H 0.705(3) 0.707(2) 0.344(2) 0.078(9) Uiso 1 1 d D
N2 N 0.6458(3) 0.93691(17) 0.24441(17) 0.0468(5) Uani 1 1 d .
N3 N 0.3520(3) 0.8071(2) 0.1664(2) 0.0572(6) Uani 1 1 d D
H3A H 0.2341(17) 0.788(2) 0.125(2) 0.067(8) Uiso 1 1 d D
H3B H 0.386(3) 0.7515(18) 0.208(2) 0.065(8) Uiso 1 1 d D
N4 N 0.9111(3) 0.89028(16) 0.33824(16) 0.0435(5) Uani 1 1 d .
N5 N 1.0077(3) 0.82320(19) 0.40217(18) 0.0547(6) Uani 1 1 d .
N6 N 0.4128(2) 1.00081(17) 0.13089(17) 0.0436(5) Uani 1 1 d .
N7 N 0.2373(3) 0.97979(18) 0.06211(19) 0.0523(6) Uani 1 1 d .
N8 N 1.0499(3) 1.3135(2) 0.4050(2) 0.0559(6) Uani 1 1 d D
H8A H 1.050(4) 1.299(2) 0.4783(13) 0.066(8) Uiso 1 1 d D
H8B H 0.988(3) 1.2540(18) 0.3436(17) 0.071(9) Uiso 1 1 d D
N9 N 1.1598(3) 1.43335(17) 0.27726(17) 0.0453(5) Uani 1 1 d .
N10 N 0.9588(3) 1.2476(2) 0.1695(2) 0.0589(6) Uani 1 1 d D
H10N H 0.923(3) 1.2037(19) 0.0951(12) 0.058(8) Uiso 1 1 d D
N11 N 1.2457(3) 1.50080(17) 0.47956(16) 0.0449(5) Uani 1 1 d .
N12 N 1.2426(3) 1.4857(2) 0.59219(18) 0.0575(6) Uani 1 1 d .
N13 N 1.1236(2) 1.38311(16) 0.07567(16) 0.0416(5) Uani 1 1 d .
N14 N 1.0356(3) 1.31804(18) -0.03597(17) 0.0500(5) Uani 1 1 d .
C1 C 1.0214(4) 0.9902(2) 0.3249(2) 0.0558(7) Uani 1 1 d .
H1 H 0.9853 1.0485 0.2836 0.067 Uiso 1 1 calc R
C2 C 1.1949(4) 0.9905(2) 0.3825(3) 0.0660(8) Uani 1 1 d .
H2 H 1.3016 1.0481 0.3894 0.079 Uiso 1 1 calc R
C3 C 1.1784(4) 0.8864(3) 0.4286(3) 0.0618(7) Uani 1 1 d .
H3 H 1.2772 0.8633 0.4737 0.074 Uiso 1 1 calc R
C4 C 0.7160(3) 0.8496(2) 0.2946(2) 0.0460(6) Uani 1 1 d .
C5 C 0.4731(3) 0.9090(2) 0.1844(2) 0.0437(6) Uani 1 1 d .
C6 C 0.5104(3) 1.1132(2) 0.1337(2) 0.0481(6) Uani 1 1 d .
H6 H 0.6324 1.1467 0.1743 0.058 Uiso 1 1 calc R
C7 C 0.3953(3) 1.1670(2) 0.0659(2) 0.0524(6) Uani 1 1 d .
H7 H 0.4215 1.2449 0.0509 0.063 Uiso 1 1 calc R
C8 C 0.2304(3) 1.0815(2) 0.0236(2) 0.0514(6) Uani 1 1 d .
H8 H 0.1265 1.0944 -0.0264 0.062 Uiso 1 1 calc R
C9 C 1.3609(4) 1.6058(2) 0.4795(2) 0.0536(7) Uani 1 1 d .
H9 H 1.3854 1.6342 0.4130 0.064 Uiso 1 1 calc R
C10 C 1.4337(4) 1.6617(2) 0.5954(2) 0.0600(7) Uani 1 1 d .
H10 H 1.5168 1.7362 0.6248 0.072 Uiso 1 1 calc R
C11 C 1.3575(4) 1.5841(2) 0.6601(2) 0.0647(8) Uani 1 1 d .
H11 H 1.3845 1.5996 0.7430 0.078 Uiso 1 1 calc R
C12 C 1.1439(3) 1.4094(2) 0.3806(2) 0.0437(6) Uani 1 1 d .
C13 C 1.0706(3) 1.3462(2) 0.1770(2) 0.0437(6) Uani 1 1 d .
C14 C 1.2549(3) 1.4778(2) 0.0727(2) 0.0522(6) Uani 1 1 d .
H14 H 1.3327 1.5341 0.1378 0.063 Uiso 1 1 calc R
C15 C 1.2513(4) 1.4749(3) -0.0434(2) 0.0644(8) Uani 1 1 d .
H15 H 1.3261 1.5287 -0.0743 0.077 Uiso 1 1 calc R
C16 C 1.1138(3) 1.3760(2) -0.1070(2) 0.0555(7) Uani 1 1 d .
H16 H 1.0807 1.3533 -0.1897 0.067 Uiso 1 1 calc R

loop_
_atom_site_aniso_label
_atom_site_aniso_U_11
_atom_site_aniso_U_22
_atom_site_aniso_U_33
_atom_site_aniso_U_23
_atom_site_aniso_U_13
_atom_site_aniso_U_12
N1 0.0537(13) 0.0531(14) 0.0783(16) 0.0321(12) 0.0038(11) 0.0045(11)
N2 0.0460(11) 0.0413(11) 0.0476(12) 0.0104(9) 0.0019(9) 0.0077(9)
N3 0.0458(13) 0.0461(13) 0.0694(15) 0.0165(12) 0.0000(11) -0.0005(11)
N4 0.0469(11) 0.0397(11) 0.0413(11) 0.0114(9) 0.0046(8) 0.0091(9)
N5 0.0529(13) 0.0542(13) 0.0545(13) 0.0201(11) 0.0019(10) 0.0131(11)
N6 0.0393(10) 0.0402(11) 0.0459(11) 0.0065(9) 0.0036(8) 0.0066(9)
N7 0.0400(11) 0.0499(13) 0.0601(13) 0.0125(11) 0.0004(9) 0.0073(10)
N8 0.0619(14) 0.0499(14) 0.0483(14) 0.0155(12) 0.0080(11) -0.0026(11)
N9 0.0477(11) 0.0402(11) 0.0432(11) 0.0088(9) 0.0066(9) 0.0043(9)
N10 0.0623(14) 0.0504(14) 0.0499(14) 0.0051(11) 0.0096(11) -0.0115(11)
N11 0.0496(12) 0.0413(12) 0.0417(11) 0.0103(9) 0.0077(9) 0.0085(10)
N12 0.0713(15) 0.0550(14) 0.0434(12) 0.0126(11) 0.0103(10) 0.0105(12)
N13 0.0414(11) 0.0371(11) 0.0429(11) 0.0054(9) 0.0077(8) 0.0066(9)
N14 0.0512(12) 0.0484(13) 0.0432(12) 0.0022(10) 0.0041(9) 0.0083(10)
C1 0.0545(15) 0.0413(14) 0.0684(18) 0.0157(13) 0.0087(13) 0.0078(12)
C2 0.0511(16) 0.0516(16) 0.089(2) 0.0180(16) 0.0096(14) 0.0028(13)
C3 0.0480(16) 0.0651(18) 0.0670(18) 0.0181(14) 0.0010(12) 0.0125(14)
C4 0.0464(13) 0.0455(14) 0.0430(13) 0.0117(11) 0.0059(10) 0.0072(11)
C5 0.0469(14) 0.0386(13) 0.0422(13) 0.0067(11) 0.0066(10) 0.0085(11)
C6 0.0428(13) 0.0382(14) 0.0543(15) 0.0024(12) 0.0041(11) 0.0022(11)
C7 0.0543(15) 0.0377(13) 0.0625(17) 0.0105(12) 0.0089(12) 0.0109(12)
C8 0.0455(14) 0.0483(15) 0.0575(16) 0.0105(13) 0.0050(11) 0.0136(12)
C9 0.0629(16) 0.0444(15) 0.0519(15) 0.0105(13) 0.0135(12) 0.0092(13)
C10 0.0666(17) 0.0452(15) 0.0573(17) 0.0023(14) 0.0062(13) 0.0040(13)
C11 0.083(2) 0.0593(18) 0.0422(15) 0.0063(14) 0.0036(14) 0.0109(16)
C12 0.0436(13) 0.0381(13) 0.0473(14) 0.0108(11) 0.0058(10) 0.0097(11)
C13 0.0424(13) 0.0404(14) 0.0466(14) 0.0109(12) 0.0071(10) 0.0083(11)
C14 0.0523(15) 0.0420(14) 0.0560(16) 0.0095(12) 0.0126(12) -0.0024(12)
C15 0.0667(18) 0.0636(18) 0.0602(18) 0.0185(15) 0.0217(14) -0.0029(15)
C16 0.0599(16) 0.0659(18) 0.0425(14) 0.0112(14) 0.0142(12) 0.0169(14)

loop_
_atom_type_symbol
_atom_type_description
_atom_type_scat_dispersion_real
_atom_type_scat_dispersion_imag
_atom_type_scat_source
C C 0.0033 0.0016 'International Tables Vol C Tables 4.2.6.8 and 6.1.1.4'
H H 0.0000 0.0000 'International Tables Vol C Tables 4.2.6.8 and 6.1.1.4'
N N 0.0061 0.0033 'International Tables Vol C Tables 4.2.6.8 and 6.1.1.4'

loop_
_geom_angle_atom_site_label_1
_geom_angle_atom_site_label_2
_geom_angle_atom_site_label_3
_geom_angle
C4 N1 H1N 111.9(19)
C5 N2 C4 118.1(2)
C5 N3 H3A 128.5(17)
C5 N3 H3B 116.5(17)
H3A N3 H3B 115(2)
C1 N4 N5 111.49(19)
C1 N4 C4 128.81(19)
N5 N4 C4 119.70(18)
C3 N5 N4 103.68(19)
C6 N6 N7 111.80(18)
C6 N6 C5 128.21(19)
N7 N6 C5 119.94(19)
C8 N7 N6 103.75(19)
C12 N8 H8A 125.8(18)
C12 N8 H8B 116.9(18)
H8A N8 H8B 117(3)
C12 N9 C13 117.9(2)
C13 N10 H10N 111.8(17)
C9 N11 N12 111.9(2)
C9 N11 C12 127.8(2)
N12 N11 C12 120.22(19)
C11 N12 N11 103.5(2)
C14 N13 N14 111.63(19)
C14 N13 C13 128.7(2)
N14 N13 C13 119.64(19)
C16 N14 N13 104.3(2)
N4 C1 C2 107.4(2)
N4 C1 H1 126.3
C2 C1 H1 126.3
C1 C2 C3 104.7(2)
C1 C2 H2 127.7
C3 C2 H2 127.7
N5 C3 C2 112.8(2)
N5 C3 H3 123.6
C2 C3 H3 123.6
N1 C4 N2 128.1(2)
N1 C4 N4 122.3(2)
N2 C4 N4 109.59(19)
N3 C5 N2 128.7(2)
N3 C5 N6 116.3(2)
N2 C5 N6 115.0(2)
N6 C6 C7 106.5(2)
N6 C6 H6 126.7
C7 C6 H6 126.7
C6 C7 C8 105.5(2)
C6 C7 H7 127.2
C8 C7 H7 127.2
N7 C8 C7 112.4(2)
N7 C8 H8 123.8
C7 C8 H8 123.8
N11 C9 C10 106.7(2)
N11 C9 H9 126.7
C10 C9 H9 126.7
C9 C10 C11 104.9(2)
C9 C10 H10 127.5
C11 C10 H10 127.5
N12 C11 C10 113.0(2)
N12 C11 H11 123.5
C10 C11 H11 123.5
N8 C12 N9 129.4(2)
N8 C12 N11 115.9(2)
N9 C12 N11 114.7(2)
N10 C13 N9 128.1(2)
N10 C13 N13 122.7(2)
N9 C13 N13 109.24(19)
N13 C14 C15 106.4(2)
N13 C14 H14 126.8
C15 C14 H14 126.8
C14 C15 C16 106.1(2)
C14 C15 H15 127.0
C16 C15 H15 127.0
N14 C16 C15 111.6(2)
N14 C16 H16 124.2
C15 C16 H16 124.2

loop_
_geom_bond_atom_site_label_1
_geom_bond_atom_site_label_2
_geom_bond_distance
N1 C4 1.272(3)
N1 H1N 0.899(10)
N2 C5 1.309(3)
N2 C4 1.370(3)
N3 C5 1.306(3)
N3 H3A 0.896(10)
N3 H3B 0.900(10)
N4 C1 1.341(3)
N4 N5 1.358(3)
N4 C4 1.432(3)
N5 C3 1.316(3)
N6 C6 1.354(3)
N6 N7 1.365(3)
N6 C5 1.403(3)
N7 C8 1.318(3)
N8 C12 1.302(3)
N8 H8A 0.896(10)
N8 H8B 0.891(10)
N9 C12 1.306(3)
N9 C13 1.375(3)
N10 C13 1.262(3)
N10 H10N 0.896(10)
N11 C9 1.353(3)
N11 N12 1.360(3)
N11 C12 1.410(3)
N12 C11 1.317(3)
N13 C14 1.344(3)
N13 N14 1.363(3)
N13 C13 1.432(3)
N14 C16 1.314(3)
C1 C2 1.353(4)
C1 H1 0.9300
C2 C3 1.377(4)
C2 H2 0.9300
C3 H3 0.9300
C6 C7 1.354(3)
C6 H6 0.9300
C7 C8 1.386(3)
C7 H7 0.9300
C8 H8 0.9300
C9 C10 1.358(3)
C9 H9 0.9300
C10 C11 1.380(4)
C10 H10 0.9300
C11 H11 0.9300
C14 C15 1.350(4)
C14 H14 0.9300
C15 C16 1.381(4)
C15 H15 0.9300
C16 H16 0.9300

loop_
_geom_hbond_atom_site_label_D
_geom_hbond_atom_site_label_H
_geom_hbond_atom_site_label_A
_geom_hbond_distance_DH
_geom_hbond_distance_HA
_geom_hbond_distance_DA
_geom_hbond_angle_DHA
_geom_hbond_site_symmetry_A
N1 H1N N5 0.899(10) 2.35(3) 2.790(3) 110(2) .
N1 H1N N12 0.899(10) 2.508(17) 3.314(3) 149(2) 2_776
N3 H3A N14 0.896(10) 2.139(13) 2.997(3) 160(2) 2_675
N3 H3B N1 0.900(10) 1.98(2) 2.644(3) 130(2) .
N8 H8A N5 0.896(10) 2.178(16) 2.995(3) 151(2) 2_776
N8 H8B N10 0.891(10) 1.99(2) 2.648(3) 129(2) .
N10 H10N N7 0.896(10) 2.496(14) 3.329(3) 155(2) 2_675
